data_1564361
loop_
_publ_author_name
'Peppel, Tim'
'K\"ockerling, Martin'

_publ_section_title
;
 1-Butyl-3-methylimidazolium
 tribromido(triphenylphosphane-\k<i>P</i>)nickelate(II) butan-1-ol
 hemisolvate
;
_journal_coeditor_code WM4149
_journal_issue 8
_journal_name_full IUCrData
_journal_page_first x210818
_journal_paper_doi 10.1107/S241431462100818X
_journal_volume 6
_journal_year 2021
_chemical_formula_iupac '(C8 H15 N2) [Ni Br3 (C18 H15 P)], 0.5C4 H10 O'
_chemical_formula_moiety 'C8 H15 N2 +, C18 H15 Br3 Ni P -, 0.5C4 H10 O'
_chemical_formula_sum 'C28 H35 Br3 N2 Ni O0.5 P'
_chemical_formula_weight 736.99
_chemical_name_systematic
;
1-Butyl-3-methylimidazolium
tribromido(triphenylphosphane-\k<i>P</i>)nickelate(II)
butan-1-ol hemisolvate
;
_space_group_crystal_system monoclinic
_space_group_IT_number 14
_space_group_name_Hall '-P 2yn'
_space_group_name_H-M_alt 'P 1 21/n 1'
_atom_sites_solution_hydrogens mixed
_atom_sites_solution_primary direct
_atom_sites_solution_secondary difmap
_audit_creation_method 'ciftab-2016 (M. K\"ockerling, 2016)'
_cell_angle_alpha 90
_cell_angle_beta 102.620(2)
_cell_angle_gamma 90
_cell_formula_units_Z 4
_cell_length_a 9.9571(4)
_cell_length_b 14.4731(6)
_cell_length_c 21.4730(9)
_cell_measurement_reflns_used 9717
_cell_measurement_temperature 173(2)
_cell_measurement_theta_max 27.3335
_cell_measurement_theta_min 3.421
_cell_volume 3019.7(2)
_computing_cell_refinement
;
SAINT (Bruker, 2007)
;
_computing_data_collection
;
APEX2 (Bruker, 2007)
;
_computing_data_reduction
;
SAINT (Bruker, 2007)
;
_computing_molecular_graphics
;
DIAMOND (Brandenburg & Putz, 2019)
;
_computing_publication_material
;
publCIF (Westrip, 2010)
;
_computing_structure_refinement
;
SHELXL (Sheldrick, 2015b)
;
_computing_structure_solution
;
SHELXT (Sheldrick, 2015a)
;
_diffrn_ambient_temperature 173(2)
_diffrn_measured_fraction_theta_full 0.995
_diffrn_measured_fraction_theta_max 0.992
_diffrn_measurement_device_type 'Bruker APEX CCD'
_diffrn_measurement_method '\f and \w scans'
_diffrn_radiation_source 'sealed tube'
_diffrn_radiation_type MoK\a
_diffrn_radiation_wavelength 0.71073
_diffrn_reflns_av_R_equivalents 0.0269
_diffrn_reflns_av_unetI/netI 0.0194
_diffrn_reflns_limit_h_max 11
_diffrn_reflns_limit_h_min -12
_diffrn_reflns_limit_k_max 18
_diffrn_reflns_limit_k_min -18
_diffrn_reflns_limit_l_max 27
_diffrn_reflns_limit_l_min -27
_diffrn_reflns_number 44088
_diffrn_reflns_theta_full 25.000
_diffrn_reflns_theta_max 27.443
_diffrn_reflns_theta_min 3.238
_exptl_absorpt_coefficient_mu 4.686
_exptl_absorpt_correction_type multi-scan
_exptl_absorpt_process_details
;
(<i>SADABS</i>; Krause <i>et al.</i>,  2015)
;
_exptl_crystal_colour blue
_exptl_crystal_density_diffrn 1.621
_exptl_crystal_density_method none
_exptl_crystal_description block
_exptl_crystal_F_000 1476
_exptl_crystal_size_max 0.400
_exptl_crystal_size_mid 0.350
_exptl_crystal_size_min 0.200
_refine_diff_density_max 1.271
_refine_diff_density_min -0.716
_refine_ls_extinction_method none
_refine_ls_goodness_of_fit_ref 1.036
_refine_ls_hydrogen_treatment constr
_refine_ls_matrix_type full
_refine_ls_number_parameters 352
_refine_ls_number_reflns 6832
_refine_ls_number_restraints 0
_refine_ls_restrained_S_all 1.036
_refine_ls_R_factor_all 0.0367
_refine_ls_R_factor_gt 0.0277
_refine_ls_shift/su_max 0.001
_refine_ls_shift/su_mean 0.000
_refine_ls_structure_factor_coef Fsqd
_refine_ls_weighting_details 'w=1/[\s^2^(Fo^2^)+(0.0282P)^2^+3.0233P] where P=(Fo^2^+2Fc^2^)/3'
_refine_ls_weighting_scheme calc
_refine_ls_wR_factor_gt 0.0634
_refine_ls_wR_factor_ref 0.0677
_reflns_number_gt 5812
_reflns_number_total 6832
_reflns_threshold_expression 'I > 2\s(I)'
_cod_data_source_file wm4149sup1.cif
_cod_data_source_block I
_cod_original_sg_symbol_H-M 'P 21/n'
_cod_original_formula_sum 'C28 H35 Br3 N2 Ni O0.50 P'
_cod_database_code 1564361
_shelx_space_group_comment
;
The symmetry employed for this shelxl refinement is uniquely defined
by the following loop  which should always be used as a source of
symmetry information in preference to the above space-group names.
They are only intended as comments.
;
_shelx_estimated_absorpt_t_min 0.256
_shelx_estimated_absorpt_t_max 0.454
_shelxl_version_number 201.4

loop_
_space_group_symop_operation_xyz
'x, y, z'
'-x+1/2, y+1/2, -z+1/2'
'-x, -y, -z'
'x-1/2, -y-1/2, z-1/2'

loop_
_atom_site_type_symbol
_atom_site_label
_atom_site_fract_x
_atom_site_fract_y
_atom_site_fract_z
_atom_site_U_iso_or_equiv
_atom_site_adp_type
_atom_site_calc_flag
_atom_site_occupancy
_atom_site_disorder_assembly
_atom_site_disorder_group
Ni Ni1 0.51042(3) 0.23911(2) 0.30017(2) 0.02846(8) Uani d 1 . .
Br Br1 0.35880(3) 0.26583(2) 0.19977(2) 0.03852(7) Uani d 1 . .
Br Br2 0.59646(3) 0.08690(2) 0.31181(2) 0.04115(7) Uani d 1 . .
Br Br3 0.66974(3) 0.36192(2) 0.32458(2) 0.04823(8) Uani d 1 . .
P P1 0.37606(5) 0.24590(4) 0.37386(3) 0.02270(10) Uani d 1 . .
C C1 0.2154(2) 0.1831(2) 0.34940(10) 0.0240(4) Uani d 1 . .
C C2 0.2199(2) 0.0952(2) 0.32410(10) 0.0306(5) Uani d 1 . .
H H2A 0.3054 0.0700 0.3196 0.037 Uiso calc 1 . .
C C3 0.1000(2) 0.0439(2) 0.30530(10) 0.0347(5) Uani d 1 . .
H H3A 0.1035 -0.0165 0.2884 0.042 Uiso calc 1 . .
C C4 -0.0248(2) 0.0811(2) 0.31130(10) 0.0345(5) Uani d 1 . .
H H4A -0.1070 0.0464 0.2979 0.041 Uiso calc 1 . .
C C5 -0.0299(2) 0.1678(2) 0.33640(10) 0.0377(6) Uani d 1 . .
H H5A -0.1157 0.1927 0.3407 0.045 Uiso calc 1 . .
C C6 0.0896(2) 0.2193(2) 0.35560(10) 0.0328(5) Uani d 1 . .
H H6A 0.0855 0.2793 0.3730 0.039 Uiso calc 1 . .
C C7 0.3318(2) 0.3640(2) 0.38960(10) 0.0259(4) Uani d 1 . .
C C8 0.2805(3) 0.4208(2) 0.33740(10) 0.0346(5) Uani d 1 . .
H H8A 0.2655 0.3961 0.2954 0.042 Uiso calc 1 . .
C C9 0.2512(3) 0.5130(2) 0.34600(10) 0.0399(6) Uani d 1 . .
H H9A 0.2144 0.5508 0.3102 0.048 Uiso calc 1 . .
C C10 0.2757(3) 0.5495(2) 0.40690(10) 0.0388(6) Uani d 1 . .
H H10A 0.2569 0.6128 0.4130 0.047 Uiso calc 1 . .
C C11 0.3272(3) 0.4941(2) 0.45860(10) 0.0409(6) Uani d 1 . .
H H11A 0.3443 0.5198 0.5003 0.049 Uiso calc 1 . .
C C12 0.3545(3) 0.4013(2) 0.45080(10) 0.0351(5) Uani d 1 . .
H H12A 0.3884 0.3634 0.4869 0.042 Uiso calc 1 . .
C C13 0.4593(2) 0.1969(2) 0.45030(10) 0.0276(5) Uani d 1 . .
C C14 0.3923(3) 0.1379(2) 0.48430(10) 0.0438(6) Uani d 1 . .
H H14A 0.2977 0.1240 0.4687 0.053 Uiso calc 1 . .
C C15 0.4633(4) 0.0992(2) 0.54130(10) 0.0566(8) Uani d 1 . .
H H15A 0.4175 0.0581 0.5643 0.068 Uiso calc 1 . .
C C16 0.5996(3) 0.1203(2) 0.56450(10) 0.0504(7) Uani d 1 . .
H H16A 0.6479 0.0939 0.6035 0.060 Uiso calc 1 . .
C C17 0.6659(3) 0.1792(2) 0.53150(10) 0.0465(7) Uani d 1 . .
H H17A 0.7597 0.1944 0.5482 0.056 Uiso calc 1 . .
C C18 0.5976(3) 0.2172(2) 0.47390(10) 0.0382(6) Uani d 1 . .
H H18A 0.6451 0.2568 0.4508 0.046 Uiso calc 1 . .
N N1 0.3974(2) 0.2444(2) 0.68740(10) 0.0386(5) Uani d 1 . .
C C19 0.2707(3) 0.2755(2) 0.68270(10) 0.0404(6) Uani d 1 . .
H H19A 0.1975 0.2423 0.6942 0.048 Uiso calc 1 . .
N N2 0.2626(2) 0.36060(10) 0.65920(10) 0.0364(5) Uani d 1 . .
C C20 0.4739(3) 0.3115(2) 0.66640(10) 0.0416(6) Uani d 1 . .
H H20A 0.5682 0.3077 0.6646 0.050 Uiso calc 1 . .
C C21 0.3894(3) 0.3840(2) 0.64860(10) 0.0396(6) Uani d 1 . .
H H21A 0.4131 0.4409 0.6317 0.048 Uiso calc 1 . .
C C22 0.4472(4) 0.1537(2) 0.7127(2) 0.0542(8) Uani d 1 . .
H H22A 0.3718 0.1196 0.7249 0.065 Uiso calc 1 . .
H H22B 0.5224 0.1618 0.7502 0.065 Uiso calc 1 . .
H H22C 0.4806 0.1190 0.6799 0.065 Uiso calc 1 . .
C C23 0.1370(3) 0.4170(2) 0.64410(10) 0.0425(6) Uani d 1 . .
H H23A 0.1577 0.4798 0.6620 0.051 Uiso calc 1 . .
H H23B 0.0665 0.3893 0.6645 0.051 Uiso calc 1 . .
C C24 0.0810(3) 0.4240(2) 0.57400(10) 0.0485(7) Uani d 1 . .
H H24A 0.1509 0.4524 0.5535 0.058 Uiso calc 1 . .
H H24B -0.0012 0.4644 0.5658 0.058 Uiso calc 1 . .
C C25 0.0420(4) 0.3292(3) 0.5448(2) 0.0730(10) Uani d 1 . .
H H25A 0.1277 0.2961 0.5422 0.088 Uiso calc 1 . .
H H25B -0.0027 0.2938 0.5741 0.088 Uiso calc 1 . .
C C26 -0.0481(4) 0.3284(3) 0.4823(2) 0.0800(10) Uani d 1 . .
H H26A -0.0656 0.2644 0.4679 0.096 Uiso calc 1 . .
H H26B -0.0046 0.3619 0.4523 0.096 Uiso calc 1 . .
H H26C -0.1353 0.3583 0.4843 0.096 Uiso calc 1 . .
O O1A 0.0550(10) 0.1262(8) 0.6149(6) 0.083(3) Uani d 0.25 A -1
H H1AA 0.1311 0.1364 0.6405 0.125 Uiso d 0.25 A -1
C C27A 0.093(3) 0.072(2) 0.578(2) 0.100(10) Uani d 0.25 A -1
H H27A 0.1412 0.1113 0.5539 0.121 Uiso d 0.25 A -1
H H27B 0.1560 0.0260 0.5980 0.121 Uiso d 0.25 A -1
C C27C 0.093(3) 0.072(2) 0.578(2) 0.100(10) Uani d 0.25 A -1
H H27E 0.0615 0.1179 0.5964 0.121 Uiso d 0.25 A -1
H H27F 0.1616 0.0354 0.5927 0.121 Uiso d 0.25 A -1
H H27G 0.1694 0.1257 0.5533 0.121 Uiso d 0.25 A -1
C C28A -0.0246(9) 0.0276(5) 0.5250(4) 0.061(2) Uani d 0.5 A -1
H H28A -0.0800 0.0795 0.5028 0.073 Uiso d 0.5 A -1
H H28B -0.0879 -0.0121 0.5428 0.073 Uiso d 0.5 A -1
O O1B 0.1920(10) 0.0781(8) 0.6091(6) 0.069(3) Uani d 0.25 B -2
H H1BA 0.1987 0.1296 0.6285 0.103 Uiso d 0.25 B -2
C C27B 0.089(2) 0.077(2) 0.5680(10) 0.056(4) Uani d 0.25 B -2
H H27C 0.0791 0.1259 0.5426 0.067 Uiso d 0.25 B -2
H H27D 0.0119 0.0687 0.5882 0.067 Uiso d 0.25 B -2
C C27D 0.089(2) 0.077(2) 0.5680(10) 0.056(4) Uani d 0.25 B -2
H H27H 0.1726 0.0648 0.6010 0.067 Uiso d 0.25 B -2
H H27I 0.0881 0.1287 0.5476 0.067 Uiso d 0.25 B -2
H H27J 0.0133 0.0753 0.5938 0.067 Uiso d 0.25 B -2
C C28B 0.0679(9) -0.0022(5) 0.5252(4) 0.069(2) Uani d 0.5 B -2
H H28C 0.0687 -0.0595 0.5478 0.083 Uiso d 0.5 B -2
H H28D 0.1424 -0.0040 0.5034 0.083 Uiso d 0.5 B -2

loop_
_atom_site_aniso_label
_atom_site_aniso_U_11
_atom_site_aniso_U_22
_atom_site_aniso_U_33
_atom_site_aniso_U_12
_atom_site_aniso_U_13
_atom_site_aniso_U_23
Ni1 0.0268(2) 0.0286(2) 0.0320(2) -0.00050(10) 0.01090(10) 0.00030(10)
Br1 0.0476(2) 0.03600(10) 0.02960(10) -0.00260(10) 0.00320(10) -0.00050(10)
Br2 0.03310(10) 0.03080(10) 0.0628(2) 0.00570(10) 0.01770(10) 0.00170(10)
Br3 0.0392(2) 0.03350(10) 0.0747(2) -0.01030(10) 0.01820(10) -0.00620(10)
P1 0.0204(3) 0.0233(3) 0.0240(3) -0.0001(2) 0.0040(2) -0.0001(2)
C1 0.0220(10) 0.0270(10) 0.0230(10) -0.0009(8) 0.0045(8) 0.0028(8)
C2 0.0240(10) 0.0290(10) 0.0390(10) 0.0000(9) 0.0083(9) -0.0010(10)
C3 0.0330(10) 0.0290(10) 0.0430(10) -0.0060(10) 0.0100(10) -0.0040(10)
C4 0.0270(10) 0.0380(10) 0.0390(10) -0.0090(10) 0.0060(10) 0.0030(10)
C5 0.0250(10) 0.0410(10) 0.049(2) 0.0010(10) 0.0110(10) 0.0010(10)
C6 0.0280(10) 0.0310(10) 0.0410(10) 0.0009(9) 0.0120(10) -0.0040(10)
C7 0.0220(10) 0.0260(10) 0.0310(10) -0.0003(8) 0.0071(9) -0.0020(9)
C8 0.0410(10) 0.0300(10) 0.0330(10) 0.0020(10) 0.0080(10) -0.0010(10)
C9 0.047(2) 0.0300(10) 0.0450(10) 0.0060(10) 0.0150(10) 0.0070(10)
C10 0.0380(10) 0.0260(10) 0.058(2) 0.0010(10) 0.0210(10) -0.0040(10)
C11 0.0420(10) 0.0400(10) 0.0400(10) 0.0020(10) 0.0080(10) -0.0150(10)
C12 0.0360(10) 0.0360(10) 0.0320(10) 0.0050(10) 0.0050(10) -0.0040(10)
C13 0.0300(10) 0.0270(10) 0.0240(10) 0.0025(9) 0.0030(9) -0.0013(9)
C14 0.042(2) 0.054(2) 0.0330(10) -0.0090(10) 0.0030(10) 0.0090(10)
C15 0.072(2) 0.061(2) 0.0340(10) -0.010(2) 0.0040(10) 0.0150(10)
C16 0.063(2) 0.051(2) 0.0290(10) 0.0110(10) -0.0080(10) 0.0040(10)
C17 0.039(2) 0.055(2) 0.0370(10) 0.0080(10) -0.0090(10) -0.0040(10)
C18 0.0320(10) 0.0430(10) 0.0360(10) 0.0000(10) -0.0010(10) 0.0030(10)
N1 0.0450(10) 0.0320(10) 0.0380(10) 0.0001(9) 0.0055(9) -0.0016(9)
C19 0.042(2) 0.0380(10) 0.0420(10) -0.0070(10) 0.0100(10) 0.0020(10)
N2 0.0340(10) 0.0350(10) 0.0400(10) -0.0032(9) 0.0071(9) 0.0012(9)
C20 0.0360(10) 0.0420(10) 0.046(2) -0.0050(10) 0.0070(10) -0.0040(10)
C21 0.0380(10) 0.0350(10) 0.047(2) -0.0070(10) 0.0100(10) 0.0010(10)
C22 0.070(2) 0.0350(10) 0.056(2) 0.0090(10) 0.009(2) 0.0020(10)
C23 0.0350(10) 0.0380(10) 0.056(2) 0.0010(10) 0.0140(10) 0.0040(10)
C24 0.044(2) 0.044(2) 0.054(2) 0.0090(10) 0.0010(10) -0.0030(10)
C25 0.066(2) 0.062(2) 0.080(2) 0.020(2) -0.010(2) -0.023(2)
C26 0.062(2) 0.080(3) 0.093(3) 0.006(2) 0.006(2) -0.036(2)
O1A 0.095(9) 0.078(7) 0.083(8) -0.012(6) 0.033(6) -0.021(7)
C27A 0.17(2) 0.054(9) 0.09(2) -0.030(10) 0.05(2) 0.010(10)
C27C 0.17(2) 0.054(9) 0.09(2) -0.030(10) 0.05(2) 0.010(10)
C28A 0.059(5) 0.062(4) 0.064(5) 0.011(4) 0.019(4) 0.009(4)
O1B 0.057(6) 0.058(6) 0.080(8) -0.012(5) -0.011(6) -0.003(5)
C27B 0.079(9) 0.047(8) 0.047(5) 0.012(7) 0.027(5) 0.008(5)
C27D 0.079(9) 0.047(8) 0.047(5) 0.012(7) 0.027(5) 0.008(5)
C28B 0.091(6) 0.046(4) 0.084(7) 0.014(4) 0.048(5) 0.013(4)

loop_
_atom_type_symbol
_atom_type_description
_atom_type_scat_dispersion_real
_atom_type_scat_dispersion_imag
_atom_type_scat_source
C C 0.0034 0.0017 'International Tables Vol C Tables 4.2.6.8 and 6.1.1.4'
H H 0.0000 0.0000 'International Tables Vol C Tables 4.2.6.8 and 6.1.1.4'
N N 0.0066 0.0034 'International Tables Vol C Tables 4.2.6.8 and 6.1.1.4'
P P 0.1041 0.0961 'International Tables Vol C Tables 4.2.6.8 and 6.1.1.4'
Ni Ni 0.3437 1.1214 'International Tables Vol C Tables 4.2.6.8 and 6.1.1.4'
Br Br -0.2713 2.4705 'International Tables Vol C Tables 4.2.6.8 and 6.1.1.4'
O O 0.0114 0.0062 'International Tables Vol C Tables 4.2.6.8 and 6.1.1.4'

loop_
_geom_angle_atom_site_label_1
_geom_angle_atom_site_label_2
_geom_angle_atom_site_label_3
_geom_angle_site_symmetry_1
_geom_angle_site_symmetry_3
_geom_angle
P1 Ni1 Br2 . . 102.76(2)
P1 Ni1 Br3 . . 106.26(2)
Br2 Ni1 Br3 . . 117.94(2)
P1 Ni1 Br1 . . 105.60(2)
Br2 Ni1 Br1 . . 113.09(2)
Br3 Ni1 Br1 . . 109.95(2)
C13 P1 C1 . . 105.40(10)
C13 P1 C7 . . 106.40(10)
C1 P1 C7 . . 106.90(10)
C13 P1 Ni1 . . 112.87(8)
C1 P1 Ni1 . . 112.98(7)
C7 P1 Ni1 . . 111.83(7)
C2 C1 C6 . . 119.3(2)
C2 C1 P1 . . 118.0(2)
C6 C1 P1 . . 122.7(2)
C3 C2 C1 . . 120.3(2)
C3 C2 H2A . . 119.9
C1 C2 H2A . . 119.9
C4 C3 C2 . . 119.8(2)
C4 C3 H3A . . 120.1
C2 C3 H3A . . 120.1
C5 C4 C3 . . 120.2(2)
C5 C4 H4A . . 119.9
C3 C4 H4A . . 119.9
C4 C5 C6 . . 120.3(2)
C4 C5 H5A . . 119.8
C6 C5 H5A . . 119.8
C5 C6 C1 . . 120.1(2)
C5 C6 H6A . . 120.0
C1 C6 H6A . . 120.0
C12 C7 C8 . . 119.1(2)
C12 C7 P1 . . 123.0(2)
C8 C7 P1 . . 117.8(2)
C9 C8 C7 . . 120.7(2)
C9 C8 H8A . . 119.6
C7 C8 H8A . . 119.6
C10 C9 C8 . . 119.7(2)
C10 C9 H9A . . 120.1
C8 C9 H9A . . 120.1
C11 C10 C9 . . 119.9(2)
C11 C10 H10A . . 120.0
C9 C10 H10A . . 120.0
C10 C11 C12 . . 120.9(2)
C10 C11 H11A . . 119.5
C12 C11 H11A . . 119.5
C11 C12 C7 . . 119.6(2)
C11 C12 H12A . . 120.2
C7 C12 H12A . . 120.2
C14 C13 C18 . . 119.3(2)
C14 C13 P1 . . 122.8(2)
C18 C13 P1 . . 117.9(2)
C13 C14 C15 . . 120.1(3)
C13 C14 H14A . . 119.9
C15 C14 H14A . . 119.9
C16 C15 C14 . . 120.1(3)
C16 C15 H15A . . 120.0
C14 C15 H15A . . 120.0
C17 C16 C15 . . 120.1(2)
C17 C16 H16A . . 119.9
C15 C16 H16A . . 119.9
C16 C17 C18 . . 120.7(3)
C16 C17 H17A . . 119.7
C18 C17 H17A . . 119.7
C17 C18 C13 . . 119.7(3)
C17 C18 H18A . . 120.2
C13 C18 H18A . . 120.2
C19 N1 C20 . . 108.8(2)
C19 N1 C22 . . 125.0(3)
C20 N1 C22 . . 126.2(2)
N1 C19 N2 . . 108.9(2)
N1 C19 H19A . . 125.6
N2 C19 H19A . . 125.6
C19 N2 C21 . . 108.1(2)
C19 N2 C23 . . 125.3(2)
C21 N2 C23 . . 126.5(2)
C21 C20 N1 . . 106.7(2)
C21 C20 H20A . . 126.6
N1 C20 H20A . . 126.6
C20 C21 N2 . . 107.5(2)
C20 C21 H21A . . 126.3
N2 C21 H21A . . 126.3
N1 C22 H22A . . 109.5
N1 C22 H22B . . 109.5
H22A C22 H22B . . 109.5
N1 C22 H22C . . 109.5
H22A C22 H22C . . 109.5
H22B C22 H22C . . 109.5
N2 C23 C24 . . 112.0(2)
N2 C23 H23A . . 109.2
C24 C23 H23A . . 109.2
N2 C23 H23B . . 109.2
C24 C23 H23B . . 109.2
H23A C23 H23B . . 107.9
C23 C24 C25 . . 111.1(3)
C23 C24 H24A . . 109.4
C25 C24 H24A . . 109.4
C23 C24 H24B . . 109.4
C25 C24 H24B . . 109.4
H24A C24 H24B . . 108.0
C26 C25 C24 . . 116.2(3)
C26 C25 H25A . . 108.2
C24 C25 H25A . . 108.2
C26 C25 H25B . . 108.2
C24 C25 H25B . . 108.2
H25A C25 H25B . . 107.4
C25 C26 H26A . . 109.5
C25 C26 H26B . . 109.5
H26A C26 H26B . . 109.5
C25 C26 H26C . . 109.5
H26A C26 H26C . . 109.5
H26B C26 H26C . . 109.5
C27A O1A H1AA . . 99.8
C27A O1A H27E . . 25.8
H1AA O1A H27E . . 109.9
O1A C27A C28A . . 116(2)
O1A C27A H27A . . 103.9
C28A C27A H27A . . 103.7
O1A C27A H27B . . 114.6
C28A C27A H27B . . 110.2
H27A C27A H27B . . 107.0
O1A C27A H27E . . 12.7
C28A C27A H27E . . 111.3
H27A C27A H27E . . 94.5
H27B C27A H27E . . 126.4
O1A C27A H27F . . 118.6
C28A C27A H27F . . 114.1
H27A C27A H27F . . 96.1
H27B C27A H27F . . 10.9
H27E C27A H27F . . 129.1
O1A C27A H27G . . 100.5
C28A C27A H27G . . 111.6
H27A C27A H27G . . 8.0
H27B C27A H27G . . 102.4
H27E C27A H27G . . 92.3
H27F C27A H27G . . 91.5
C27A C28A H28A . . 106.3
C27A C28A H28B . . 113.3
H28A C28A H28B . . 107.0
C27B O1B H1BA . . 109.7
C27B O1B H27H . . 39.7
H1BA O1B H27H . . 145.9
O1B C27B C28B . . 117.0(10)
O1B C27B H27C . . 114.4
C28B C27B H27C . . 105.0
O1B C27B H27D . . 107.6
C28B C27B H27D . . 99.2
H27C C27B H27D . . 112.7
O1B C27B H27H . . 11.2
C28B C27B H27H . . 107.0
H27C C27B H27H . . 123.8
H27D C27B H27H . . 106.3
O1B C27B H27I . . 106.3
C28B C27B H27I . . 112.2
H27C C27B H27I . . 8.5
H27D C27B H27I . . 114.5
H27H C27B H27I . . 116.1
O1B C27B H27J . . 102.2
C28B C27B H27J . . 107.0
H27C C27B H27J . . 111.0
H27D C27B H27J . . 8.0
H27H C27B H27J . . 102.2
H27I C27B H27J . . 111.6
C27B C28B H28C . . 112.3
C27B C28B H28D . . 107.8
H28C C28B H28D . . 107.5

loop_
_geom_bond_atom_site_label_1
_geom_bond_atom_site_label_2
_geom_bond_site_symmetry_2
_geom_bond_distance
Ni1 P1 . 2.2865(6)
Ni1 Br2 . 2.3570(4)
Ni1 Br3 . 2.3638(4)
Ni1 Br1 . 2.3779(4)
P1 C13 . 1.814(2)
P1 C1 . 1.815(2)
P1 C7 . 1.815(2)
C1 C2 . 1.389(3)
C1 C6 . 1.390(3)
C2 C3 . 1.389(3)
C2 H2A . 0.9500
C3 C4 . 1.385(3)
C3 H3A . 0.9500
C4 C5 . 1.372(4)
C4 H4A . 0.9500
C5 C6 . 1.388(3)
C5 H5A . 0.9500
C6 H6A . 0.9500
C7 C12 . 1.392(3)
C7 C8 . 1.394(3)
C8 C9 . 1.387(3)
C8 H8A . 0.9500
C9 C10 . 1.381(4)
C9 H9A . 0.9500
C10 C11 . 1.376(4)
C10 H10A . 0.9500
C11 C12 . 1.388(3)
C11 H11A . 0.9500
C12 H12A . 0.9500
C13 C14 . 1.386(3)
C13 C18 . 1.392(3)
C14 C15 . 1.390(4)
C14 H14A . 0.9500
C15 C16 . 1.375(4)
C15 H15A . 0.9500
C16 C17 . 1.367(4)
C16 H16A . 0.9500
C17 C18 . 1.388(4)
C17 H17A . 0.9500
C18 H18A . 0.9500
N1 C19 . 1.322(4)
N1 C20 . 1.371(3)
N1 C22 . 1.465(3)
C19 N2 . 1.327(3)
C19 H19A . 0.9500
N2 C21 . 1.373(3)
N2 C23 . 1.469(3)
C20 C21 . 1.347(4)
C20 H20A . 0.9500
C21 H21A . 0.9500
C22 H22A . 0.9800
C22 H22B . 0.9800
C22 H22C . 0.9800
C23 C24 . 1.490(4)
C23 H23A . 0.9900
C23 H23B . 0.9900
C24 C25 . 1.524(4)
C24 H24A . 0.9900
C24 H24B . 0.9900
C25 C26 . 1.441(5)
C25 H25A . 0.9900
C25 H25B . 0.9900
C26 H26A . 0.9800
C26 H26B . 0.9800
C26 H26C . 0.9800
O1A C27A . 1.23(3)
O1A H1AA . 0.8500
O1A H27E . 0.4348
C27A C28A . 1.58(4)
C27A H27A . 0.9600
C27A H27B . 0.9601
C27A H27E . 0.8595
C27A H27F . 0.8765
C27A H27G . 1.2768
C28A H28A . 0.9900
C28A H28B . 0.9900
O1B C27B . 1.20(3)
O1B H1BA . 0.8499
O1B H27H . 0.2980
C27B C28B . 1.46(3)
C27B H27C . 0.8813
C27B H27D . 0.9708
C27B H27H . 0.9844
C27B H27I . 0.8620
C27B H27J . 1.0301
C28B H28C . 0.9599
C28B H28D . 0.9601

loop_
_geom_hbond_atom_site_label_D
_geom_hbond_atom_site_label_H
_geom_hbond_atom_site_label_A
_geom_hbond_site_symmetry_A
_geom_hbond_distance_DH
_geom_hbond_distance_HA
_geom_hbond_distance_DA
_geom_hbond_angle_DHA
O1B H1BA N1 . 0.85 2.68 3.360(10) 138.6
C19 H19A O1A . 0.95 2.59 3.170(10) 120.0
C2 H2A Br2 . 0.95 2.95 3.817(2) 152.5
C23 H23A Br3 3_666 0.99 2.84 3.718(3) 148.1
C20 H20A Br1 4_666 0.95 3.02 3.906(3) 155.9
C8 H8A Br1 . 0.95 3.08 3.921(2) 148.8
C23 H23B Br2 4_566 0.99 3.13 3.711(3) 118.8

_cod_database_fobs_code 1564361
